data_4126541
loop_
_publ_author_name
'Hennersdorf, Felix'
'Fr\"otschel, Julia'
'Weigand, Jan J.'

_publ_section_title
;
 Selective Derivatization of a Hexaphosphane from Functionalization of
 White Phosphorus.
;
_journal_name_full 'Journal of the American Chemical Society'
_journal_paper_doi 10.1021/jacs.7b07704
_journal_year 2017
_chemical_formula_moiety 'C59 H85 Cl Ga2 N4 P6'
_chemical_formula_sum 'C59 H85 Cl Ga2 N4 P6'
_chemical_formula_weight 1211.01
_space_group_crystal_system triclinic
_space_group_IT_number 2
_space_group_name_Hall '-P 1'
_space_group_name_H-M_alt 'P -1'
_symmetry_space_group_name_Hall '-P 1'
_symmetry_space_group_name_H-M 'P -1'
_atom_sites_solution_hydrogens geom
_audit_creation_date 2017-05-24
_audit_creation_method
;
Olex2 1.2
(compiled 2015.09.30 svn.r3233 for OlexSys, GUI svn.r5103)
;
_cell_angle_alpha 91.8537(11)
_cell_angle_beta 100.6306(12)
_cell_angle_gamma 108.4233(13)
_cell_formula_units_Z 2
_cell_length_a 10.66659(16)
_cell_length_b 12.60752(17)
_cell_length_c 24.3781(3)
_cell_measurement_reflns_used 16071
_cell_measurement_temperature 100.01(10)
_cell_measurement_theta_max 76.4760
_cell_measurement_theta_min 3.7030
_cell_volume 3042.46(8)
_computing_cell_refinement 'CrysAlisPro 1.171.38.43 (Rigaku OD, 2015)'
_computing_data_collection 'CrysAlisPro 1.171.38.43 (Rigaku OD, 2015)'
_computing_data_reduction 'CrysAlisPro 1.171.38.43 (Rigaku OD, 2015)'
_computing_molecular_graphics 'Olex2 (Dolomanov et al., 2009)'
_computing_publication_material 'Olex2 (Dolomanov et al., 2009)'
_computing_structure_refinement 'ShelXL (Sheldrick, 2015)'
_computing_structure_solution 'ShelXT (Sheldrick, 2015)'
_diffrn_ambient_environment N~2~
_diffrn_ambient_temperature 100.01(10)
_diffrn_detector 'CCD plate'
_diffrn_detector_area_resol_mean 5.2850
_diffrn_detector_type AtlasS2
_diffrn_measured_fraction_theta_full 1.000
_diffrn_measured_fraction_theta_max 0.986
_diffrn_measurement_details
;
List of Runs (angles in degrees, time in seconds):

  # Type    Start    End  Width  t~exp~   \w     \q     \k     \f   Frames
--------------------------------------------------------------------------
  1  \w   -108.00 -16.00   0.50    3.00    --  -38.50 -57.00-180.00  184
  2  \w    -65.00 -39.00   0.50    3.00    --  -38.50  57.00-150.00   52
  3  \w   -109.00 -18.00   0.50    3.00    --  -38.50 -57.00  60.00  182
  4  \w    -65.00  32.00   0.50    3.00    --  -38.50  57.00 -30.00  194
  5  \w     13.00  40.00   0.50    3.00    --   42.50  77.00  60.00   54
  6  \w     52.00  81.00   0.50    3.00    --   42.50 -99.00 -30.00   58
  7  \w     82.00 109.00   0.50    3.00    --   42.50  77.00  60.00   54
  8  \w    110.00 135.00   0.50   12.00    --  111.00 -30.00 -30.00   50
  9  \w     46.00  94.00   0.50   12.00    --  111.00 -30.00 -30.00   96
 10  \w     98.00 127.00   0.50   12.00    --  111.00 -30.00 150.00   58
 11  \w     78.00 121.00   0.50   12.00    --  111.00-125.00   0.00   86
 12  \w     71.00 100.00   0.50   12.00    --  111.00-111.00 -58.00   58
 13  \w     75.00 102.00   0.50   12.00    --  111.00  15.00 -90.00   54
 14  \w    110.00 176.00   0.50   12.00    --  111.00  15.00 -90.00  132
 15  \w     41.00 134.00   0.50   12.00    --  111.00 -45.00-120.00  186
 16  \w     97.00 169.00   0.50   12.00    --  111.00  30.00  30.00  144
 17  \w     48.00 121.00   0.50   12.00    --  111.00-125.00 150.00  146
 18  \w     39.00  95.00   0.50   12.00    --  111.00-125.00 120.00  112
 19  \w    112.00 158.00   0.50   12.00    --  111.00 125.00-120.00   92
 20  \w     89.00 116.00   0.50   12.00    --  111.00-125.00-150.00   54
 21  \w     49.00 108.00   0.50   12.00    --  111.00 -94.00  30.00  118
 22  \w     45.00 121.00   0.50   12.00    --  111.00-125.00 -60.00  152
 23  \w     43.00  71.00   0.50   12.00    --  111.00-125.00-150.00   56
 24  \w     34.00  99.00   0.50   12.00    --  111.00 -94.00-150.00  130
 25  \w     53.00  80.00   0.50   12.00    --  111.00 -61.00 120.00   54
 26  \w    110.00 139.00   0.50   12.00    --  111.00 -61.00 120.00   58
 27  \w     32.00  75.00   0.50   12.00    --  111.00 -94.00  60.00   86
 28  \w    140.00 174.00   0.50   12.00    --  111.00 125.00 -60.00   68
 29  \w     63.00  90.00   0.50   12.00    --  111.00 -94.00   0.00   54
 30  \w     40.00 121.00   0.50   12.00    --  111.00-125.00-180.00  162
 31  \w    104.00 177.00   0.50   12.00    --  111.00  45.00 -30.00  146
 32  \w    108.00 173.00   0.50   12.00    --  111.00  45.00 -60.00  130
 33  \w     59.00  84.00   0.50   12.00    --  111.00 -30.00 150.00   50
;
_diffrn_measurement_device 'four-circle diffractometer'
_diffrn_measurement_device_type 'SuperNova, Dual, Cu at zero, AtlasS2'
_diffrn_measurement_method '\w scans'
_diffrn_orient_matrix_type 'CrysAlisPro convention (1999,Acta A55,543-557)'
_diffrn_orient_matrix_UB_11 -0.0554287000
_diffrn_orient_matrix_UB_12 0.0084494000
_diffrn_orient_matrix_UB_13 -0.0621086000
_diffrn_orient_matrix_UB_21 -0.1429497000
_diffrn_orient_matrix_UB_22 -0.0262455000
_diffrn_orient_matrix_UB_23 0.0120477000
_diffrn_orient_matrix_UB_31 0.0262163000
_diffrn_orient_matrix_UB_32 0.1264364000
_diffrn_orient_matrix_UB_33 0.0130794000
_diffrn_radiation_monochromator mirror
_diffrn_radiation_probe x-ray
_diffrn_radiation_type CuK\a
_diffrn_radiation_wavelength 1.54184
_diffrn_reflns_av_R_equivalents 0.0337
_diffrn_reflns_av_unetI/netI 0.0408
_diffrn_reflns_Laue_measured_fraction_full 1.000
_diffrn_reflns_Laue_measured_fraction_max 0.986
_diffrn_reflns_limit_h_max 12
_diffrn_reflns_limit_h_min -13
_diffrn_reflns_limit_k_max 15
_diffrn_reflns_limit_k_min -11
_diffrn_reflns_limit_l_max 30
_diffrn_reflns_limit_l_min -27
_diffrn_reflns_number 32126
_diffrn_reflns_point_group_measured_fraction_full 1.000
_diffrn_reflns_point_group_measured_fraction_max 0.986
_diffrn_reflns_theta_full 67.684
_diffrn_reflns_theta_max 76.939
_diffrn_reflns_theta_min 3.707
_diffrn_source 'micro-focus sealed X-ray tube'
_diffrn_source_type 'SuperNova (Cu) X-ray Source'
_exptl_absorpt_coefficient_mu 3.284
_exptl_absorpt_correction_T_max 0.959
_exptl_absorpt_correction_T_min 0.792
_exptl_absorpt_correction_type gaussian
_exptl_absorpt_process_details
;
CrysAlisPro 1.171.38.43 (Rigaku Oxford Diffraction, 2015)
Numerical absorption correction based on gaussian integration over
            a multifaceted crystal model
Empirical absorption correction using spherical harmonics,
 implemented in SCALE3 ABSPACK scaling algorithm.
;
_exptl_crystal_colour colourless
_exptl_crystal_colour_primary colourless
_exptl_crystal_density_diffrn 1.322
_exptl_crystal_description block
_exptl_crystal_F_000 1272
_exptl_crystal_size_max 0.093
_exptl_crystal_size_mid 0.077
_exptl_crystal_size_min 0.013
_refine_diff_density_max 0.785
_refine_diff_density_min -0.786
_refine_diff_density_rms 0.065
_refine_ls_extinction_method none
_refine_ls_goodness_of_fit_ref 1.028
_refine_ls_hydrogen_treatment constr
_refine_ls_matrix_type full
_refine_ls_number_parameters 670
_refine_ls_number_reflns 12683
_refine_ls_number_restraints 0
_refine_ls_restrained_S_all 1.028
_refine_ls_R_factor_all 0.0368
_refine_ls_R_factor_gt 0.0326
_refine_ls_shift/su_max 0.001
_refine_ls_shift/su_mean 0.000
_refine_ls_structure_factor_coef Fsqd
_refine_ls_weighting_details 'w=1/[\s^2^(Fo^2^)+(0.0388P)^2^+1.3385P] where P=(Fo^2^+2Fc^2^)/3'
_refine_ls_weighting_scheme calc
_refine_ls_wR_factor_gt 0.0800
_refine_ls_wR_factor_ref 0.0833
_reflns_Friedel_coverage 0.000
_reflns_number_gt 11418
_reflns_number_total 12683
_reflns_threshold_expression 'I > 2\s(I)'
_cod_data_source_file ja7b07704_si_028.cif
_cod_data_source_block 15
_cod_database_code 4126541
_chemical_oxdiff_formula 'C118 H170 Cl2 Ga4 N8 P12 '
_shelx_space_group_comment
;
The symmetry employed for this shelxl refinement is uniquely defined
by the following loop, which should always be used as a source of
symmetry information in preference to the above space-group names.
They are only intended as comments.
;
_reflns_odcompleteness_completeness 99.92
_reflns_odcompleteness_iscentric 1
_reflns_odcompleteness_theta 74.33
_olex2_refinement_description
;
1. Fixed Uiso
 At 1.2 times of:
  All C(H) groups
 At 1.5 times of:
  All C(H,H,H) groups
2.a Ternary CH refined with riding coordinates:
 C12(H12), C15(H15), C24(H24), C27(H27), C41(H41), C44(H44), C53(H53), C56(H56)
2.b Aromatic/amide H refined with riding coordinates:
 C2(H2), C8(H8), C9(H9), C10(H10), C20(H20), C21(H21), C22(H22), C31(H31),
 C37(H37), C38(H38), C39(H39), C49(H49), C50(H50), C51(H51)
2.c Idealised Me refined as rotating group:
 C4(H4A,H4B,H4C), C5(H5A,H5B,H5C), C13(H13A,H13B,H13C), C14(H14A,H14B,H14C),
 C16(H16A,H16B,H16C), C17(H17A,H17B,H17C), C25(H25A,H25B,H25C), C26(H26A,H26B,
 H26C), C28(H28A,H28B,H28C), C29(H29A,H29B,H29C), C33(H33A,H33B,H33C), C34(H34A,
 H34B,H34C), C42(H42A,H42B,H42C), C43(H43A,H43B,H43C), C45(H45A,H45B,H45C),
 C46(H46A,H46B,H46C), C54(H54A,H54B,H54C), C55(H55A,H55B,H55C), C57(H57A,H57B,
 H57C), C58(H58A,H58B,H58C), C59(H59A,H59B,H59C)
;
_shelx_shelxl_version_number 2014/7
_olex2_submission_special_instructions 'No special instructions were received'
_oxdiff_exptl_absorpt_empirical_details
;
Empirical correction (ABSPACK) includes:
- Absorption correction using spherical harmonics
- Frame scaling
;
_oxdiff_exptl_absorpt_empirical_full_max 2.470
_oxdiff_exptl_absorpt_empirical_full_min 0.774

loop_
_space_group_symop_operation_xyz
'x, y, z'
'-x, -y, -z'

loop_
_atom_site_label
_atom_site_type_symbol
_atom_site_fract_x
_atom_site_fract_y
_atom_site_fract_z
_atom_site_U_iso_or_equiv
_atom_site_adp_type
_atom_site_occupancy
_atom_site_site_symmetry_order
_atom_site_calc_flag
_atom_site_refinement_flags_posn
Ga1 Ga 0.26521(2) 0.66063(2) 0.13932(2) 0.01210(5) Uani 1 1 d .
Ga2 Ga 0.13000(2) 0.58589(2) 0.34151(2) 0.01418(6) Uani 1 1 d .
Cl1 Cl -0.08185(4) 0.58173(4) 0.33753(2) 0.02184(9) Uani 1 1 d .
P1 P 0.03866(4) 0.65709(4) 0.12667(2) 0.01808(9) Uani 1 1 d .
P2 P 0.04653(5) 0.76593(4) 0.20051(2) 0.02314(10) Uani 1 1 d .
P3 P -0.01521(4) 0.58394(4) 0.20358(2) 0.02112(10) Uani 1 1 d .
P4 P 0.24344(5) 0.80784(4) 0.26141(2) 0.01938(9) Uani 1 1 d .
P5 P 0.16789(4) 0.54842(4) 0.25124(2) 0.01713(9) Uani 1 1 d .
P6 P 0.33840(4) 0.68973(3) 0.23836(2) 0.01485(9) Uani 1 1 d .
N1 N 0.36363(14) 0.76563(11) 0.09132(6) 0.0139(3) Uani 1 1 d .
N2 N 0.28384(14) 0.52533(11) 0.10344(6) 0.0137(3) Uani 1 1 d .
N3 N 0.13018(15) 0.45138(12) 0.38031(6) 0.0168(3) Uani 1 1 d .
N4 N 0.22888(15) 0.69449(12) 0.40694(6) 0.0165(3) Uani 1 1 d .
C1 C 0.36957(17) 0.72878(14) 0.04032(7) 0.0159(3) Uani 1 1 d .
C2 C 0.32789(18) 0.61514(15) 0.02035(7) 0.0174(3) Uani 1 1 d .
H2 H 0.3151 0.5998 -0.0182 0.021 Uiso 1 1 calc R
C3 C 0.30311(17) 0.52161(14) 0.05127(7) 0.0156(3) Uani 1 1 d .
C4 C 0.4269(2) 0.80973(16) -0.00015(8) 0.0224(4) Uani 1 1 d .
H4A H 0.3543 0.8200 -0.0268 0.034 Uiso 1 1 calc GR
H4B H 0.4810 0.7800 -0.0195 0.034 Uiso 1 1 calc GR
H4C H 0.4817 0.8807 0.0202 0.034 Uiso 1 1 calc GR
C5 C 0.3077(2) 0.41539(15) 0.02199(8) 0.0218(4) Uani 1 1 d .
H5A H 0.3997 0.4226 0.0212 0.033 Uiso 1 1 calc GR
H5B H 0.2562 0.4039 -0.0157 0.033 Uiso 1 1 calc GR
H5C H 0.2702 0.3524 0.0419 0.033 Uiso 1 1 calc GR
C6 C 0.42587(17) 0.88447(13) 0.10944(7) 0.0156(3) Uani 1 1 d .
C7 C 0.35665(18) 0.96043(14) 0.09255(8) 0.0174(3) Uani 1 1 d .
C8 C 0.42275(19) 1.07458(14) 0.11019(8) 0.0191(3) Uani 1 1 d .
H8 H 0.3788 1.1262 0.1000 0.023 Uiso 1 1 calc R
C9 C 0.55190(19) 1.11194(14) 0.14246(8) 0.0216(4) Uani 1 1 d .
H9 H 0.5946 1.1883 0.1532 0.026 Uiso 1 1 calc R
C10 C 0.61824(18) 1.03608(15) 0.15896(8) 0.0199(3) Uani 1 1 d .
H10 H 0.7051 1.0622 0.1808 0.024 Uiso 1 1 calc R
C11 C 0.55655(18) 0.92101(14) 0.14320(7) 0.0164(3) Uani 1 1 d .
C12 C 0.21521(19) 0.92545(14) 0.05661(8) 0.0216(4) Uani 1 1 d .
H12 H 0.1841 0.8439 0.0474 0.026 Uiso 1 1 calc R
C13 C 0.1163(2) 0.95451(17) 0.08796(10) 0.0291(4) Uani 1 1 d .
H13A H 0.1227 0.9252 0.1239 0.044 Uiso 1 1 calc GR
H13B H 0.0260 0.9219 0.0665 0.044 Uiso 1 1 calc GR
H13C H 0.1385 1.0346 0.0931 0.044 Uiso 1 1 calc GR
C14 C 0.2125(2) 0.98149(18) 0.00150(9) 0.0308(4) Uani 1 1 d .
H14A H 0.2375 1.0613 0.0097 0.046 Uiso 1 1 calc GR
H14B H 0.1231 0.9533 -0.0213 0.046 Uiso 1 1 calc GR
H14C H 0.2750 0.9648 -0.0182 0.046 Uiso 1 1 calc GR
C15 C 0.63269(17) 0.83942(14) 0.16156(8) 0.0174(3) Uani 1 1 d .
H15 H 0.5660 0.7687 0.1670 0.021 Uiso 1 1 calc R
C16 C 0.7348(2) 0.88096(16) 0.21681(9) 0.0245(4) Uani 1 1 d .
H16A H 0.8098 0.9428 0.2111 0.037 Uiso 1 1 calc GR
H16B H 0.7662 0.8211 0.2300 0.037 Uiso 1 1 calc GR
H16C H 0.6926 0.9051 0.2441 0.037 Uiso 1 1 calc GR
C17 C 0.7038(2) 0.81416(18) 0.11593(9) 0.0263(4) Uani 1 1 d .
H17A H 0.6377 0.7793 0.0825 0.039 Uiso 1 1 calc GR
H17B H 0.7525 0.7644 0.1288 0.039 Uiso 1 1 calc GR
H17C H 0.7655 0.8829 0.1079 0.039 Uiso 1 1 calc GR
C18 C 0.28712(17) 0.42993(13) 0.13454(7) 0.0146(3) Uani 1 1 d .
C19 C 0.16489(18) 0.34571(14) 0.13667(8) 0.0180(3) Uani 1 1 d .
C20 C 0.1724(2) 0.25060(15) 0.16287(8) 0.0222(4) Uani 1 1 d .
H20 H 0.0932 0.1931 0.1642 0.027 Uiso 1 1 calc R
C21 C 0.2954(2) 0.24015(15) 0.18697(8) 0.0246(4) Uani 1 1 d .
H21 H 0.2984 0.1756 0.2038 0.030 Uiso 1 1 calc R
C22 C 0.4139(2) 0.32570(15) 0.18607(8) 0.0216(4) Uani 1 1 d .
H22 H 0.4960 0.3188 0.2032 0.026 Uiso 1 1 calc R
C23 C 0.41253(18) 0.42219(14) 0.15989(7) 0.0167(3) Uani 1 1 d .
C24 C 0.02926(18) 0.35687(15) 0.11020(9) 0.0223(4) Uani 1 1 d .
H24 H 0.0380 0.4363 0.1162 0.027 Uiso 1 1 calc R
C25 C -0.0852(2) 0.29060(19) 0.13785(11) 0.0346(5) Uani 1 1 d .
H25A H -0.1068 0.2117 0.1277 0.052 Uiso 1 1 calc GR
H25B H -0.1634 0.3125 0.1253 0.052 Uiso 1 1 calc GR
H25C H -0.0573 0.3060 0.1778 0.052 Uiso 1 1 calc GR
C26 C -0.0093(2) 0.3247(2) 0.04678(10) 0.0330(5) Uani 1 1 d .
H26A H 0.0522 0.3780 0.0288 0.050 Uiso 1 1 calc GR
H26B H -0.0995 0.3249 0.0329 0.050 Uiso 1 1 calc GR
H26C H -0.0048 0.2510 0.0389 0.050 Uiso 1 1 calc GR
C27 C 0.54572(18) 0.51150(15) 0.15732(8) 0.0190(3) Uani 1 1 d .
H27 H 0.5259 0.5703 0.1355 0.023 Uiso 1 1 calc R
C28 C 0.62624(19) 0.56561(15) 0.21573(8) 0.0204(3) Uani 1 1 d .
H28A H 0.5748 0.6015 0.2333 0.031 Uiso 1 1 calc GR
H28B H 0.7099 0.6204 0.2124 0.031 Uiso 1 1 calc GR
H28C H 0.6445 0.5088 0.2381 0.031 Uiso 1 1 calc GR
C29 C 0.6308(2) 0.4603(2) 0.12748(10) 0.0326(5) Uani 1 1 d .
H29A H 0.6650 0.4125 0.1515 0.049 Uiso 1 1 calc GR
H29B H 0.7049 0.5193 0.1189 0.049 Uiso 1 1 calc GR
H29C H 0.5757 0.4170 0.0934 0.049 Uiso 1 1 calc GR
C30 C 0.13071(18) 0.45172(15) 0.43499(8) 0.0186(3) Uani 1 1 d .
C31 C 0.16199(19) 0.55118(15) 0.47005(8) 0.0205(3) Uani 1 1 d .
H31 H 0.1432 0.5421 0.5057 0.025 Uiso 1 1 calc R
C32 C 0.21788(18) 0.66232(15) 0.45806(8) 0.0198(3) Uani 1 1 d .
C33 C 0.1012(2) 0.34351(16) 0.46231(8) 0.0266(4) Uani 1 1 d .
H33A H 0.0107 0.2959 0.4465 0.040 Uiso 1 1 calc GR
H33B H 0.1102 0.3595 0.5019 0.040 Uiso 1 1 calc GR
H33C H 0.1637 0.3062 0.4560 0.040 Uiso 1 1 calc GR
C34 C 0.2712(2) 0.74943(17) 0.50798(8) 0.0267(4) Uani 1 1 d .
H34A H 0.3612 0.7960 0.5068 0.040 Uiso 1 1 calc GR
H34B H 0.2725 0.7127 0.5419 0.040 Uiso 1 1 calc GR
H34C H 0.2139 0.7950 0.5071 0.040 Uiso 1 1 calc GR
C35 C 0.12444(19) 0.34913(14) 0.34989(8) 0.0188(3) Uani 1 1 d .
C36 C -0.0004(2) 0.26799(15) 0.32629(8) 0.0212(4) Uani 1 1 d .
C37 C 0.0013(2) 0.17052(16) 0.29767(9) 0.0272(4) Uani 1 1 d .
H37 H -0.0800 0.1158 0.2812 0.033 Uiso 1 1 calc R
C38 C 0.1216(2) 0.15389(16) 0.29343(9) 0.0298(4) Uani 1 1 d .
H38 H 0.1204 0.0879 0.2748 0.036 Uiso 1 1 calc R
C39 C 0.2435(2) 0.23526(17) 0.31679(9) 0.0273(4) Uani 1 1 d .
H39 H 0.3238 0.2234 0.3136 0.033 Uiso 1 1 calc R
C40 C 0.2479(2) 0.33480(15) 0.34500(8) 0.0220(4) Uani 1 1 d .
C41 C -0.1349(2) 0.28091(15) 0.33078(8) 0.0228(4) Uani 1 1 d .
H41 H -0.1174 0.3450 0.3583 0.027 Uiso 1 1 calc R
C42 C -0.2071(2) 0.30481(17) 0.27474(9) 0.0281(4) Uani 1 1 d .
H42A H -0.1508 0.3720 0.2628 0.042 Uiso 1 1 calc GR
H42B H -0.2906 0.3145 0.2790 0.042 Uiso 1 1 calc GR
H42C H -0.2253 0.2429 0.2471 0.042 Uiso 1 1 calc GR
C43 C -0.2276(2) 0.17629(17) 0.35108(10) 0.0329(5) Uani 1 1 d .
H43A H -0.2523 0.1137 0.3232 0.049 Uiso 1 1 calc GR
H43B H -0.3075 0.1904 0.3572 0.049 Uiso 1 1 calc GR
H43C H -0.1810 0.1594 0.3855 0.049 Uiso 1 1 calc GR
C44 C 0.3831(2) 0.42373(17) 0.36982(9) 0.0247(4) Uani 1 1 d .
H44 H 0.3649 0.4932 0.3785 0.030 Uiso 1 1 calc R
C45 C 0.4778(2) 0.4489(2) 0.32892(11) 0.0394(5) Uani 1 1 d .
H45A H 0.5036 0.3843 0.3217 0.059 Uiso 1 1 calc GR
H45B H 0.5569 0.5115 0.3447 0.059 Uiso 1 1 calc GR
H45C H 0.4328 0.4670 0.2944 0.059 Uiso 1 1 calc GR
C46 C 0.4497(3) 0.3923(3) 0.42460(12) 0.0480(6) Uani 1 1 d .
H46A H 0.3929 0.3867 0.4514 0.072 Uiso 1 1 calc GR
H46B H 0.5355 0.4489 0.4388 0.072 Uiso 1 1 calc GR
H46C H 0.4627 0.3213 0.4182 0.072 Uiso 1 1 calc GR
C47 C 0.29697(18) 0.81226(15) 0.40293(8) 0.0187(3) Uani 1 1 d .
C48 C 0.2273(2) 0.88997(15) 0.40487(8) 0.0217(4) Uani 1 1 d .
C49 C 0.2979(2) 1.00330(16) 0.40182(9) 0.0289(4) Uani 1 1 d .
H49 H 0.2539 1.0561 0.4028 0.035 Uiso 1 1 calc R
C50 C 0.4318(2) 1.03804(17) 0.39734(10) 0.0313(4) Uani 1 1 d .
H50 H 0.4773 1.1138 0.3960 0.038 Uiso 1 1 calc R
C51 C 0.4984(2) 0.96018(17) 0.39489(9) 0.0275(4) Uani 1 1 d .
H51 H 0.5886 0.9846 0.3919 0.033 Uiso 1 1 calc R
C52 C 0.43256(19) 0.84601(16) 0.39679(8) 0.0217(4) Uani 1 1 d .
C53 C 0.0784(2) 0.85597(16) 0.40697(9) 0.0249(4) Uani 1 1 d .
H53 H 0.0478 0.7765 0.4136 0.030 Uiso 1 1 calc R
C54 C -0.0039(2) 0.86947(18) 0.35043(10) 0.0292(4) Uani 1 1 d .
H54A H 0.0193 0.9477 0.3446 0.044 Uiso 1 1 calc GR
H54B H -0.0985 0.8396 0.3506 0.044 Uiso 1 1 calc GR
H54C H 0.0160 0.8296 0.3208 0.044 Uiso 1 1 calc GR
C55 C 0.0514(3) 0.9239(2) 0.45429(11) 0.0389(5) Uani 1 1 d .
H55A H 0.1103 0.9223 0.4889 0.058 Uiso 1 1 calc GR
H55B H -0.0408 0.8916 0.4579 0.058 Uiso 1 1 calc GR
H55C H 0.0678 1.0002 0.4456 0.058 Uiso 1 1 calc GR
C56 C 0.50497(19) 0.76065(17) 0.39208(8) 0.0242(4) Uani 1 1 d .
H56 H 0.4396 0.6938 0.3693 0.029 Uiso 1 1 calc R
C57 C 0.6241(2) 0.8020(2) 0.36263(10) 0.0325(5) Uani 1 1 d .
H57A H 0.5947 0.8275 0.3274 0.049 Uiso 1 1 calc GR
H57B H 0.6579 0.7416 0.3562 0.049 Uiso 1 1 calc GR
H57C H 0.6944 0.8628 0.3858 0.049 Uiso 1 1 calc GR
C58 C 0.5532(2) 0.7241(2) 0.44915(10) 0.0351(5) Uani 1 1 d .
H58A H 0.6086 0.7892 0.4741 0.053 Uiso 1 1 calc GR
H58B H 0.6047 0.6755 0.4447 0.053 Uiso 1 1 calc GR
H58C H 0.4765 0.6848 0.4644 0.053 Uiso 1 1 calc GR
C59 C 0.3425(2) 0.94777(15) 0.24398(9) 0.0271(4) Uani 1 1 d .
H59A H 0.4326 0.9699 0.2661 0.041 Uiso 1 1 calc GR
H59B H 0.3005 1.0019 0.2520 0.041 Uiso 1 1 calc GR
H59C H 0.3457 0.9439 0.2049 0.041 Uiso 1 1 calc GR

loop_
_atom_site_aniso_label
_atom_site_aniso_U_11
_atom_site_aniso_U_22
_atom_site_aniso_U_33
_atom_site_aniso_U_23
_atom_site_aniso_U_13
_atom_site_aniso_U_12
Ga1 0.01194(10) 0.01169(9) 0.01310(10) 0.00227(7) 0.00293(7) 0.00416(7)
Ga2 0.01408(10) 0.01305(10) 0.01495(10) 0.00193(7) 0.00390(8) 0.00323(7)
Cl1 0.01467(18) 0.02297(19) 0.0271(2) 0.00024(16) 0.00450(16) 0.00511(15)
P1 0.01363(19) 0.0244(2) 0.0172(2) 0.00487(16) 0.00285(16) 0.00750(16)
P2 0.0207(2) 0.0302(2) 0.0245(2) 0.00323(18) 0.00497(18) 0.01645(19)
P3 0.0128(2) 0.0305(2) 0.0188(2) 0.00595(17) 0.00418(16) 0.00438(17)
P4 0.0216(2) 0.0210(2) 0.0183(2) 0.00223(16) 0.00538(17) 0.01001(17)
P5 0.0170(2) 0.01836(19) 0.0155(2) 0.00378(15) 0.00470(16) 0.00413(16)
P6 0.01295(19) 0.01725(19) 0.01440(19) 0.00153(15) 0.00244(15) 0.00524(15)
N1 0.0135(6) 0.0116(6) 0.0154(7) 0.0024(5) 0.0025(5) 0.0028(5)
N2 0.0136(6) 0.0125(6) 0.0147(6) 0.0023(5) 0.0032(5) 0.0036(5)
N3 0.0182(7) 0.0141(6) 0.0169(7) 0.0022(5) 0.0044(6) 0.0033(5)
N4 0.0145(7) 0.0162(6) 0.0173(7) 0.0011(5) 0.0047(5) 0.0021(5)
C1 0.0135(7) 0.0182(8) 0.0162(8) 0.0041(6) 0.0030(6) 0.0054(6)
C2 0.0214(8) 0.0194(8) 0.0117(7) 0.0017(6) 0.0047(6) 0.0063(7)
C3 0.0141(7) 0.0150(7) 0.0165(8) -0.0003(6) 0.0018(6) 0.0040(6)
C4 0.0261(9) 0.0217(8) 0.0194(9) 0.0063(7) 0.0077(7) 0.0057(7)
C5 0.0284(9) 0.0176(8) 0.0193(8) -0.0006(6) 0.0058(7) 0.0071(7)
C6 0.0164(8) 0.0120(7) 0.0171(8) 0.0019(6) 0.0040(6) 0.0026(6)
C7 0.0163(8) 0.0150(7) 0.0196(8) 0.0039(6) 0.0034(7) 0.0035(6)
C8 0.0223(9) 0.0144(7) 0.0218(9) 0.0049(6) 0.0051(7) 0.0072(7)
C9 0.0233(9) 0.0123(7) 0.0260(9) 0.0005(7) 0.0041(7) 0.0020(7)
C10 0.0170(8) 0.0162(8) 0.0226(9) 0.0012(6) 0.0018(7) 0.0014(7)
C11 0.0161(8) 0.0154(7) 0.0181(8) 0.0033(6) 0.0049(6) 0.0046(6)
C12 0.0191(8) 0.0157(7) 0.0282(9) 0.0065(7) -0.0010(7) 0.0062(7)
C13 0.0218(9) 0.0261(9) 0.0423(12) 0.0090(8) 0.0050(9) 0.0124(8)
C14 0.0296(10) 0.0277(9) 0.0296(11) 0.0099(8) -0.0051(8) 0.0075(8)
C15 0.0132(7) 0.0161(7) 0.0215(8) 0.0013(6) 0.0013(6) 0.0039(6)
C16 0.0230(9) 0.0229(8) 0.0251(9) 0.0009(7) -0.0024(8) 0.0085(7)
C17 0.0243(9) 0.0330(10) 0.0251(10) 0.0018(8) 0.0061(8) 0.0138(8)
C18 0.0187(8) 0.0101(7) 0.0165(8) 0.0018(6) 0.0057(6) 0.0056(6)
C19 0.0191(8) 0.0136(7) 0.0208(8) 0.0002(6) 0.0066(7) 0.0036(6)
C20 0.0279(9) 0.0138(7) 0.0244(9) 0.0031(7) 0.0102(8) 0.0035(7)
C21 0.0370(11) 0.0145(8) 0.0252(9) 0.0065(7) 0.0095(8) 0.0103(7)
C22 0.0256(9) 0.0204(8) 0.0217(9) 0.0036(7) 0.0037(7) 0.0120(7)
C23 0.0196(8) 0.0156(7) 0.0164(8) 0.0015(6) 0.0054(6) 0.0066(6)
C24 0.0156(8) 0.0175(8) 0.0314(10) 0.0003(7) 0.0053(7) 0.0019(6)
C25 0.0203(10) 0.0322(10) 0.0503(14) 0.0039(10) 0.0149(9) 0.0029(8)
C26 0.0203(9) 0.0397(11) 0.0322(11) 0.0009(9) -0.0018(8) 0.0045(8)
C27 0.0157(8) 0.0213(8) 0.0202(8) 0.0049(7) 0.0035(7) 0.0060(7)
C28 0.0185(8) 0.0208(8) 0.0221(9) 0.0010(7) 0.0027(7) 0.0075(7)
C29 0.0192(9) 0.0444(12) 0.0298(11) -0.0114(9) 0.0069(8) 0.0046(8)
C30 0.0183(8) 0.0200(8) 0.0168(8) 0.0061(6) 0.0053(6) 0.0040(6)
C31 0.0222(9) 0.0233(8) 0.0153(8) 0.0037(7) 0.0081(7) 0.0040(7)
C32 0.0171(8) 0.0226(8) 0.0184(8) -0.0002(7) 0.0047(7) 0.0041(7)
C33 0.0358(11) 0.0233(9) 0.0206(9) 0.0077(7) 0.0091(8) 0.0074(8)
C34 0.0305(10) 0.0261(9) 0.0179(9) -0.0017(7) 0.0065(8) 0.0008(8)
C35 0.0261(9) 0.0141(7) 0.0183(8) 0.0059(6) 0.0073(7) 0.0075(7)
C36 0.0277(10) 0.0146(7) 0.0208(9) 0.0050(6) 0.0092(7) 0.0036(7)
C37 0.0352(11) 0.0162(8) 0.0287(10) 0.0022(7) 0.0122(9) 0.0033(8)
C38 0.0434(12) 0.0175(8) 0.0334(11) 0.0035(8) 0.0155(9) 0.0122(8)
C39 0.0362(11) 0.0254(9) 0.0290(10) 0.0099(8) 0.0146(9) 0.0170(8)
C40 0.0276(10) 0.0208(8) 0.0212(9) 0.0077(7) 0.0084(7) 0.0104(7)
C41 0.0224(9) 0.0171(8) 0.0247(9) -0.0005(7) 0.0088(7) -0.0014(7)
C42 0.0252(10) 0.0274(9) 0.0271(10) -0.0018(8) 0.0025(8) 0.0042(8)
C43 0.0337(11) 0.0232(9) 0.0351(11) 0.0007(8) 0.0171(9) -0.0053(8)
C44 0.0239(9) 0.0287(9) 0.0253(9) 0.0053(7) 0.0069(8) 0.0125(8)
C45 0.0297(11) 0.0518(14) 0.0324(12) 0.0047(10) 0.0120(9) 0.0040(10)
C46 0.0406(14) 0.0616(16) 0.0346(13) 0.0200(12) -0.0007(11) 0.0098(12)
C47 0.0173(8) 0.0175(8) 0.0169(8) -0.0012(6) 0.0029(6) 0.0002(7)
C48 0.0239(9) 0.0180(8) 0.0207(9) -0.0006(7) 0.0064(7) 0.0027(7)
C49 0.0327(11) 0.0186(8) 0.0326(11) 0.0004(8) 0.0077(9) 0.0043(8)
C50 0.0310(11) 0.0182(8) 0.0351(11) 0.0027(8) 0.0050(9) -0.0043(8)
C51 0.0181(9) 0.0291(10) 0.0267(10) 0.0066(8) 0.0026(7) -0.0033(8)
C52 0.0183(8) 0.0244(9) 0.0175(8) 0.0036(7) 0.0021(7) 0.0006(7)
C53 0.0270(10) 0.0203(8) 0.0314(10) 0.0008(7) 0.0141(8) 0.0087(7)
C54 0.0238(10) 0.0282(9) 0.0403(12) 0.0067(8) 0.0130(9) 0.0110(8)
C55 0.0457(13) 0.0329(11) 0.0445(14) -0.0033(10) 0.0237(11) 0.0144(10)
C56 0.0151(8) 0.0313(9) 0.0238(9) 0.0055(7) 0.0045(7) 0.0037(7)
C57 0.0189(9) 0.0415(11) 0.0338(11) 0.0057(9) 0.0094(8) 0.0031(8)
C58 0.0272(10) 0.0507(13) 0.0296(11) 0.0124(10) 0.0053(9) 0.0155(10)
C59 0.0361(11) 0.0170(8) 0.0280(10) 0.0010(7) 0.0071(8) 0.0080(8)

loop_
_atom_type_symbol
_atom_type_description
_atom_type_scat_dispersion_real
_atom_type_scat_dispersion_imag
_atom_type_scat_source
C C 0.0181 0.0091 'International Tables Vol C Tables 4.2.6.8 and 6.1.1.4'
H H 0.0000 0.0000 'International Tables Vol C Tables 4.2.6.8 and 6.1.1.4'
Cl Cl 0.3639 0.7018 'International Tables Vol C Tables 4.2.6.8 and 6.1.1.4'
Ga Ga -1.2846 0.7763 'International Tables Vol C Tables 4.2.6.8 and 6.1.1.4'
N N 0.0311 0.0180 'International Tables Vol C Tables 4.2.6.8 and 6.1.1.4'
P P 0.2955 0.4335 'International Tables Vol C Tables 4.2.6.8 and 6.1.1.4'

loop_
_exptl_crystal_face_index_h
_exptl_crystal_face_index_k
_exptl_crystal_face_index_l
_exptl_crystal_face_perp_dist
0 0 1 0.0064
0 0 -1 0.0064
0 1 0 0.0383
0 -1 0 0.0383
5 -2 0 0.0351
-1 0 0 0.0378

loop_
_geom_angle_atom_site_label_1
_geom_angle_atom_site_label_2
_geom_angle_atom_site_label_3
_geom_angle
P1 Ga1 P6 102.633(17)
N1 Ga1 P1 110.82(4)
N1 Ga1 P6 120.17(4)
N2 Ga1 P1 113.10(4)
N2 Ga1 P6 115.30(4)
N2 Ga1 N1 95.27(6)
Cl1 Ga2 P5 111.344(18)
N3 Ga2 Cl1 100.88(5)
N3 Ga2 P5 105.40(5)
N4 Ga2 Cl1 102.20(4)
N4 Ga2 P5 135.48(5)
N4 Ga2 N3 95.73(6)
P2 P1 Ga1 101.68(2)
P2 P1 P3 59.47(2)
P3 P1 Ga1 100.33(2)
P1 P2 P4 111.87(2)
P3 P2 P1 60.41(2)
P3 P2 P4 96.95(2)
P1 P3 P5 107.09(2)
P2 P3 P1 60.12(2)
P2 P3 P5 105.88(3)
P6 P4 P2 106.20(2)
C59 P4 P2 103.54(7)
C59 P4 P6 107.18(7)
P3 P5 Ga2 95.52(2)
P6 P5 Ga2 106.98(2)
P6 P5 P3 104.04(2)
P4 P6 Ga1 102.49(2)
P4 P6 P5 91.02(2)
P5 P6 Ga1 92.601(19)
C1 N1 Ga1 120.21(11)
C1 N1 C6 118.51(14)
C6 N1 Ga1 121.23(11)
C3 N2 Ga1 121.16(12)
C3 N2 C18 117.60(13)
C18 N2 Ga1 121.07(11)
C30 N3 Ga2 120.43(12)
C30 N3 C35 118.58(15)
C35 N3 Ga2 120.95(12)
C32 N4 Ga2 118.49(12)
C32 N4 C47 117.41(15)
C47 N4 Ga2 123.46(12)
N1 C1 C2 124.07(16)
N1 C1 C4 121.06(15)
C2 C1 C4 114.86(16)
C1 C2 H2 116.0
C1 C2 C3 128.06(16)
C3 C2 H2 116.0
N2 C3 C2 123.39(15)
N2 C3 C5 121.50(16)
C2 C3 C5 115.03(16)
C1 C4 H4A 109.5
C1 C4 H4B 109.5
C1 C4 H4C 109.5
H4A C4 H4B 109.5
H4A C4 H4C 109.5
H4B C4 H4C 109.5
C3 C5 H5A 109.5
C3 C5 H5B 109.5
C3 C5 H5C 109.5
H5A C5 H5B 109.5
H5A C5 H5C 109.5
H5B C5 H5C 109.5
C7 C6 N1 120.18(15)
C11 C6 N1 118.14(15)
C11 C6 C7 121.68(15)
C6 C7 C12 123.85(15)
C8 C7 C6 117.78(16)
C8 C7 C12 118.37(15)
C7 C8 H8 119.4
C9 C8 C7 121.21(16)
C9 C8 H8 119.4
C8 C9 H9 119.9
C8 C9 C10 120.26(16)
C10 C9 H9 119.9
C9 C10 H10 119.5
C9 C10 C11 121.02(17)
C11 C10 H10 119.5
C6 C11 C15 122.10(15)
C10 C11 C6 118.03(16)
C10 C11 C15 119.86(16)
C7 C12 H12 108.3
C7 C12 C13 111.43(16)
C7 C12 C14 111.74(16)
C13 C12 H12 108.3
C13 C12 C14 108.71(16)
C14 C12 H12 108.3
C12 C13 H13A 109.5
C12 C13 H13B 109.5
C12 C13 H13C 109.5
H13A C13 H13B 109.5
H13A C13 H13C 109.5
H13B C13 H13C 109.5
C12 C14 H14A 109.5
C12 C14 H14B 109.5
C12 C14 H14C 109.5
H14A C14 H14B 109.5
H14A C14 H14C 109.5
H14B C14 H14C 109.5
C11 C15 H15 107.6
C11 C15 C17 111.10(15)
C16 C15 C11 113.04(14)
C16 C15 H15 107.6
C16 C15 C17 109.66(15)
C17 C15 H15 107.6
C15 C16 H16A 109.5
C15 C16 H16B 109.5
C15 C16 H16C 109.5
H16A C16 H16B 109.5
H16A C16 H16C 109.5
H16B C16 H16C 109.5
C15 C17 H17A 109.5
C15 C17 H17B 109.5
C15 C17 H17C 109.5
H17A C17 H17B 109.5
H17A C17 H17C 109.5
H17B C17 H17C 109.5
C19 C18 N2 119.25(15)
C23 C18 N2 118.80(15)
C23 C18 C19 121.91(16)
C18 C19 C24 121.24(16)
C20 C19 C18 117.67(17)
C20 C19 C24 121.08(17)
C19 C20 H20 119.4
C21 C20 C19 121.25(18)
C21 C20 H20 119.4
C20 C21 H21 120.0
C22 C21 C20 119.99(17)
C22 C21 H21 120.0
C21 C22 H22 119.4
C21 C22 C23 121.21(18)
C23 C22 H22 119.4
C18 C23 C27 122.66(16)
C22 C23 C18 117.90(17)
C22 C23 C27 119.37(16)
C19 C24 H24 107.0
C19 C24 C25 112.75(18)
C19 C24 C26 112.86(16)
C25 C24 H24 107.0
C25 C24 C26 109.87(17)
C26 C24 H24 107.0
C24 C25 H25A 109.5
C24 C25 H25B 109.5
C24 C25 H25C 109.5
H25A C25 H25B 109.5
H25A C25 H25C 109.5
H25B C25 H25C 109.5
C24 C26 H26A 109.5
C24 C26 H26B 109.5
C24 C26 H26C 109.5
H26A C26 H26B 109.5
H26A C26 H26C 109.5
H26B C26 H26C 109.5
C23 C27 H27 108.3
C23 C27 C28 112.01(15)
C23 C27 C29 110.06(15)
C28 C27 H27 108.3
C28 C27 C29 109.77(15)
C29 C27 H27 108.3
C27 C28 H28A 109.5
C27 C28 H28B 109.5
C27 C28 H28C 109.5
H28A C28 H28B 109.5
H28A C28 H28C 109.5
H28B C28 H28C 109.5
C27 C29 H29A 109.5
C27 C29 H29B 109.5
C27 C29 H29C 109.5
H29A C29 H29B 109.5
H29A C29 H29C 109.5
H29B C29 H29C 109.5
N3 C30 C31 122.54(17)
N3 C30 C33 120.51(16)
C31 C30 C33 116.92(16)
C30 C31 H31 115.9
C32 C31 C30 128.22(17)
C32 C31 H31 115.9
N4 C32 C31 125.07(16)
N4 C32 C34 119.25(17)
C31 C32 C34 115.66(17)
C30 C33 H33A 109.5
C30 C33 H33B 109.5
C30 C33 H33C 109.5
H33A C33 H33B 109.5
H33A C33 H33C 109.5
H33B C33 H33C 109.5
C32 C34 H34A 109.5
C32 C34 H34B 109.5
C32 C34 H34C 109.5
H34A C34 H34B 109.5
H34A C34 H34C 109.5
H34B C34 H34C 109.5
C36 C35 N3 120.46(17)
C36 C35 C40 121.96(17)
C40 C35 N3 117.59(17)
C35 C36 C41 123.24(16)
C37 C36 C35 117.53(19)
C37 C36 C41 119.23(18)
C36 C37 H37 119.3
C38 C37 C36 121.3(2)
C38 C37 H37 119.3
C37 C38 H38 119.9
C39 C38 C37 120.14(18)
C39 C38 H38 119.9
C38 C39 H39 119.5
C38 C39 C40 121.0(2)
C40 C39 H39 119.5
C35 C40 C44 121.88(16)
C39 C40 C35 118.04(19)
C39 C40 C44 120.08(18)
C36 C41 H41 108.1
C36 C41 C42 111.28(16)
C36 C41 C43 111.77(17)
C42 C41 H41 108.1
C42 C41 C43 109.40(17)
C43 C41 H41 108.1
C41 C42 H42A 109.5
C41 C42 H42B 109.5
C41 C42 H42C 109.5
H42A C42 H42B 109.5
H42A C42 H42C 109.5
H42B C42 H42C 109.5
C41 C43 H43A 109.5
C41 C43 H43B 109.5
C41 C43 H43C 109.5
H43A C43 H43B 109.5
H43A C43 H43C 109.5
H43B C43 H43C 109.5
C40 C44 H44 107.1
C45 C44 C40 112.65(18)
C45 C44 H44 107.1
C45 C44 C46 111.1(2)
C46 C44 C40 111.34(19)
C46 C44 H44 107.1
C44 C45 H45A 109.5
C44 C45 H45B 109.5
C44 C45 H45C 109.5
H45A C45 H45B 109.5
H45A C45 H45C 109.5
H45B C45 H45C 109.5
C44 C46 H46A 109.5
C44 C46 H46B 109.5
C44 C46 H46C 109.5
H46A C46 H46B 109.5
H46A C46 H46C 109.5
H46B C46 H46C 109.5
C48 C47 N4 119.87(16)
C48 C47 C52 121.61(17)
C52 C47 N4 118.52(16)
C47 C48 C53 123.24(16)
C49 C48 C47 117.88(18)
C49 C48 C53 118.80(18)
C48 C49 H49 119.4
C50 C49 C48 121.17(19)
C50 C49 H49 119.4
C49 C50 H50 119.9
C49 C50 C51 120.17(18)
C51 C50 H50 119.9
C50 C51 H51 119.4
C50 C51 C52 121.18(19)
C52 C51 H51 119.4
C47 C52 C56 121.20(17)
C51 C52 C47 117.94(18)
C51 C52 C56 120.86(18)
C48 C53 H53 108.2
C48 C53 C54 110.09(17)
C48 C53 C55 112.56(18)
C54 C53 H53 108.2
C55 C53 H53 108.2
C55 C53 C54 109.60(18)
C53 C54 H54A 109.5
C53 C54 H54B 109.5
C53 C54 H54C 109.5
H54A C54 H54B 109.5
H54A C54 H54C 109.5
H54B C54 H54C 109.5
C53 C55 H55A 109.5
C53 C55 H55B 109.5
C53 C55 H55C 109.5
H55A C55 H55B 109.5
H55A C55 H55C 109.5
H55B C55 H55C 109.5
C52 C56 H56 107.3
C52 C56 C57 113.09(18)
C52 C56 C58 112.20(17)
C57 C56 H56 107.3
C58 C56 H56 107.3
C58 C56 C57 109.39(17)
C56 C57 H57A 109.5
C56 C57 H57B 109.5
C56 C57 H57C 109.5
H57A C57 H57B 109.5
H57A C57 H57C 109.5
H57B C57 H57C 109.5
C56 C58 H58A 109.5
C56 C58 H58B 109.5
C56 C58 H58C 109.5
H58A C58 H58B 109.5
H58A C58 H58C 109.5
H58B C58 H58C 109.5
P4 C59 H59A 109.5
P4 C59 H59B 109.5
P4 C59 H59C 109.5
H59A C59 H59B 109.5
H59A C59 H59C 109.5
H59B C59 H59C 109.5

loop_
_geom_bond_atom_site_label_1
_geom_bond_atom_site_label_2
_geom_bond_distance
Ga1 P1 2.3648(5)
Ga1 P6 2.3748(5)
Ga1 N1 1.9746(15)
Ga1 N2 1.9738(13)
Ga2 Cl1 2.2277(5)
Ga2 P5 2.3686(5)
Ga2 N3 1.9686(15)
Ga2 N4 1.9637(15)
P1 P2 2.2003(7)
P1 P3 2.2069(6)
P2 P3 2.1859(7)
P2 P4 2.2344(7)
P3 P5 2.2615(6)
P4 P6 2.1606(6)
P4 C59 1.856(2)
P5 P6 2.1862(6)
N1 C1 1.333(2)
N1 C6 1.449(2)
N2 C3 1.327(2)
N2 C18 1.449(2)
N3 C30 1.332(2)
N3 C35 1.445(2)
N4 C32 1.337(2)
N4 C47 1.448(2)
C1 C2 1.400(2)
C1 C4 1.511(2)
C2 H2 0.9300
C2 C3 1.401(2)
C3 C5 1.516(2)
C4 H4A 0.9600
C4 H4B 0.9600
C4 H4C 0.9600
C5 H5A 0.9600
C5 H5B 0.9600
C5 H5C 0.9600
C6 C7 1.411(2)
C6 C11 1.407(2)
C7 C8 1.400(2)
C7 C12 1.518(2)
C8 H8 0.9300
C8 C9 1.380(3)
C9 H9 0.9300
C9 C10 1.387(3)
C10 H10 0.9300
C10 C11 1.397(2)
C11 C15 1.530(2)
C12 H12 0.9800
C12 C13 1.534(3)
C12 C14 1.538(3)
C13 H13A 0.9600
C13 H13B 0.9600
C13 H13C 0.9600
C14 H14A 0.9600
C14 H14B 0.9600
C14 H14C 0.9600
C15 H15 0.9800
C15 C16 1.525(2)
C15 C17 1.534(3)
C16 H16A 0.9600
C16 H16B 0.9600
C16 H16C 0.9600
C17 H17A 0.9600
C17 H17B 0.9600
C17 H17C 0.9600
C18 C19 1.408(2)
C18 C23 1.401(2)
C19 C20 1.394(3)
C19 C24 1.523(3)
C20 H20 0.9300
C20 C21 1.384(3)
C21 H21 0.9300
C21 C22 1.382(3)
C22 H22 0.9300
C22 C23 1.395(3)
C23 C27 1.522(2)
C24 H24 0.9800
C24 C25 1.529(3)
C24 C26 1.531(3)
C25 H25A 0.9600
C25 H25B 0.9600
C25 H25C 0.9600
C26 H26A 0.9600
C26 H26B 0.9600
C26 H26C 0.9600
C27 H27 0.9800
C27 C28 1.532(2)
C27 C29 1.534(3)
C28 H28A 0.9600
C28 H28B 0.9600
C28 H28C 0.9600
C29 H29A 0.9600
C29 H29B 0.9600
C29 H29C 0.9600
C30 C31 1.405(3)
C30 C33 1.506(3)
C31 H31 0.9300
C31 C32 1.402(3)
C32 C34 1.508(2)
C33 H33A 0.9600
C33 H33B 0.9600
C33 H33C 0.9600
C34 H34A 0.9600
C34 H34B 0.9600
C34 H34C 0.9600
C35 C36 1.403(3)
C35 C40 1.410(3)
C36 C37 1.400(3)
C36 C41 1.517(3)
C37 H37 0.9300
C37 C38 1.385(3)
C38 H38 0.9300
C38 C39 1.383(3)
C39 H39 0.9300
C39 C40 1.395(3)
C40 C44 1.522(3)
C41 H41 0.9800
C41 C42 1.528(3)
C41 C43 1.537(3)
C42 H42A 0.9600
C42 H42B 0.9600
C42 H42C 0.9600
C43 H43A 0.9600
C43 H43B 0.9600
C43 H43C 0.9600
C44 H44 0.9800
C44 C45 1.518(3)
C44 C46 1.519(3)
C45 H45A 0.9600
C45 H45B 0.9600
C45 H45C 0.9600
C46 H46A 0.9600
C46 H46B 0.9600
C46 H46C 0.9600
C47 C48 1.409(3)
C47 C52 1.411(3)
C48 C49 1.401(3)
C48 C53 1.520(3)
C49 H49 0.9300
C49 C50 1.381(3)
C50 H50 0.9300
C50 C51 1.387(3)
C51 H51 0.9300
C51 C52 1.394(3)
C52 C56 1.523(3)
C53 H53 0.9800
C53 C54 1.537(3)
C53 C55 1.537(3)
C54 H54A 0.9600
C54 H54B 0.9600
C54 H54C 0.9600
C55 H55A 0.9600
C55 H55B 0.9600
C55 H55C 0.9600
C56 H56 0.9800
C56 C57 1.531(3)
C56 C58 1.529(3)
C57 H57A 0.9600
C57 H57B 0.9600
C57 H57C 0.9600
C58 H58A 0.9600
C58 H58B 0.9600
C58 H58C 0.9600
C59 H59A 0.9600
C59 H59B 0.9600
C59 H59C 0.9600

loop_
_geom_torsion_atom_site_label_1
_geom_torsion_atom_site_label_2
_geom_torsion_atom_site_label_3
_geom_torsion_atom_site_label_4
_geom_torsion
Ga1 N1 C1 C2 -10.4(2)
Ga1 N1 C1 C4 171.25(12)
Ga1 N1 C6 C7 -95.94(18)
Ga1 N1 C6 C11 85.03(18)
Ga1 N2 C3 C2 8.0(2)
Ga1 N2 C3 C5 -175.66(13)
Ga1 N2 C18 C19 88.07(17)
Ga1 N2 C18 C23 -94.32(16)
Ga2 N3 C30 C31 -14.9(2)
Ga2 N3 C30 C33 166.90(14)
Ga2 N3 C35 C36 -89.65(19)
Ga2 N3 C35 C40 90.28(18)
Ga2 N4 C32 C31 12.6(2)
Ga2 N4 C32 C34 -168.81(14)
Ga2 N4 C47 C48 90.73(19)
Ga2 N4 C47 C52 -88.88(19)
N1 C1 C2 C3 -15.8(3)
N1 C6 C7 C8 -178.54(16)
N1 C6 C7 C12 1.6(3)
N1 C6 C11 C10 177.76(16)
N1 C6 C11 C15 -0.8(3)
N2 C18 C19 C20 174.64(15)
N2 C18 C19 C24 -4.1(2)
N2 C18 C23 C22 -175.33(15)
N2 C18 C23 C27 1.6(2)
N3 C30 C31 C32 -11.7(3)
N3 C35 C36 C37 -179.60(17)
N3 C35 C36 C41 0.0(3)
N3 C35 C40 C39 178.60(17)
N3 C35 C40 C44 -0.9(3)
N4 C47 C48 C49 178.91(17)
N4 C47 C48 C53 -4.4(3)
N4 C47 C52 C51 -177.86(17)
N4 C47 C52 C56 2.4(3)
C1 N1 C6 C7 81.5(2)
C1 N1 C6 C11 -97.5(2)
C1 C2 C3 N2 17.3(3)
C1 C2 C3 C5 -159.34(18)
C3 N2 C18 C19 -96.47(19)
C3 N2 C18 C23 81.1(2)
C4 C1 C2 C3 162.63(18)
C6 N1 C1 C2 172.16(16)
C6 N1 C1 C4 -6.2(2)
C6 C7 C8 C9 0.8(3)
C6 C7 C12 C13 117.93(19)
C6 C7 C12 C14 -120.2(2)
C6 C11 C15 C16 -152.69(17)
C6 C11 C15 C17 83.5(2)
C7 C6 C11 C10 -1.3(3)
C7 C6 C11 C15 -179.77(16)
C7 C8 C9 C10 -1.1(3)
C8 C7 C12 C13 -62.0(2)
C8 C7 C12 C14 59.9(2)
C8 C9 C10 C11 0.3(3)
C9 C10 C11 C6 0.9(3)
C9 C10 C11 C15 179.43(17)
C10 C11 C15 C16 28.8(2)
C10 C11 C15 C17 -95.0(2)
C11 C6 C7 C8 0.5(3)
C11 C6 C7 C12 -179.44(17)
C12 C7 C8 C9 -179.34(18)
C18 N2 C3 C2 -167.49(16)
C18 N2 C3 C5 8.9(2)
C18 C19 C20 C21 1.3(3)
C18 C19 C24 C25 -154.01(17)
C18 C19 C24 C26 80.8(2)
C18 C23 C27 C28 118.84(18)
C18 C23 C27 C29 -118.75(19)
C19 C18 C23 C22 2.2(2)
C19 C18 C23 C27 179.10(16)
C19 C20 C21 C22 1.0(3)
C20 C19 C24 C25 27.3(2)
C20 C19 C24 C26 -97.9(2)
C20 C21 C22 C23 -1.7(3)
C21 C22 C23 C18 0.1(3)
C21 C22 C23 C27 -176.87(17)
C22 C23 C27 C28 -64.3(2)
C22 C23 C27 C29 58.1(2)
C23 C18 C19 C20 -2.9(3)
C23 C18 C19 C24 178.39(16)
C24 C19 C20 C21 180.00(17)
C30 N3 C35 C36 88.0(2)
C30 N3 C35 C40 -92.1(2)
C30 C31 C32 N4 13.0(3)
C30 C31 C32 C34 -165.60(19)
C32 N4 C47 C48 -79.9(2)
C32 N4 C47 C52 100.5(2)
C33 C30 C31 C32 166.54(19)
C35 N3 C30 C31 167.44(17)
C35 N3 C30 C33 -10.7(3)
C35 C36 C37 C38 0.9(3)
C35 C36 C41 C42 107.3(2)
C35 C36 C41 C43 -130.03(19)
C35 C40 C44 C45 -132.9(2)
C35 C40 C44 C46 101.5(2)
C36 C35 C40 C39 -1.5(3)
C36 C35 C40 C44 179.01(18)
C36 C37 C38 C39 -1.2(3)
C37 C36 C41 C42 -73.1(2)
C37 C36 C41 C43 49.5(3)
C37 C38 C39 C40 0.2(3)
C38 C39 C40 C35 1.1(3)
C38 C39 C40 C44 -179.33(19)
C39 C40 C44 C45 47.6(3)
C39 C40 C44 C46 -78.0(3)
C40 C35 C36 C37 0.5(3)
C40 C35 C36 C41 -179.96(18)
C41 C36 C37 C38 -178.69(19)
C47 N4 C32 C31 -176.29(17)
C47 N4 C32 C34 2.3(3)
C47 C48 C49 C50 -0.3(3)
C47 C48 C53 C54 -107.8(2)
C47 C48 C53 C55 129.6(2)
C47 C52 C56 C57 156.47(18)
C47 C52 C56 C58 -79.2(2)
C48 C47 C52 C51 2.5(3)
C48 C47 C52 C56 -177.19(17)
C48 C49 C50 C51 1.0(3)
C49 C48 C53 C54 68.8(2)
C49 C48 C53 C55 -53.8(3)
C49 C50 C51 C52 0.1(3)
C50 C51 C52 C47 -1.8(3)
C50 C51 C52 C56 177.90(19)
C51 C52 C56 C57 -23.2(3)
C51 C52 C56 C58 101.1(2)
C52 C47 C48 C49 -1.5(3)
C52 C47 C48 C53 175.18(18)
C53 C48 C49 C50 -177.1(2)

loop_
_exptl_oxdiff_crystal_face_indexfrac_h
_exptl_oxdiff_crystal_face_indexfrac_k
_exptl_oxdiff_crystal_face_indexfrac_l
_exptl_oxdiff_crystal_face_x
_exptl_oxdiff_crystal_face_y
_exptl_oxdiff_crystal_face_z
-0.0010 0.0010 0.9998 -0.0620 0.0122 0.0132
0.0010 -0.0010 -0.9998 0.0620 -0.0122 -0.0132
-0.0010 0.9994 -0.0036 0.0087 -0.0261 0.1263
0.0010 -0.9994 0.0036 -0.0087 0.0261 -0.1263
4.9980 -1.9919 0.0236 -0.2953 -0.6619 -0.1205
-0.9992 -0.0014 -0.0033 0.0556 0.1428 -0.0264
